data_7714132
loop_
_publ_author_name
'Gitlina, Anastasiia Yu.'
'Petrovskii, Stanislav'
'Luginin, Maksim'
'Melnikov, Alexei S.'
'Rychagova, Elena A.'
'Ketkov, Sergey Yu.'
'Grachova, Elena V.'

_publ_section_title
;
 X/Y Platinum(II) complexes: some features of supramolecular assembly via
 halogen bonding
;
_journal_name_full 'Dalton Transactions'
_journal_paper_doi 10.1039/D3DT02970K
_journal_year 2023
_chemical_formula_moiety 'C16 H12 I2 N2 Pt'
_chemical_formula_sum 'C16 H12 I2 N2 Pt'
_chemical_formula_weight 681.17
_space_group_crystal_system orthorhombic
_space_group_IT_number 62
_space_group_name_Hall '-P 2n 2ac'
_space_group_name_H-M_alt 'P c m n'
_atom_sites_solution_hydrogens geom
_atom_sites_solution_primary dual
_audit_creation_date 2023-08-18
_audit_creation_method
;
Olex2 1.5
(compiled 2023.03.06 svn.rbb2c1857 for OlexSys, GUI svn.r6748)
;
_audit_update_record
;
2023-08-18 deposited with the CCDC.	2023-10-06 downloaded from the CCDC.
;
_cell_angle_alpha 90
_cell_angle_beta 90
_cell_angle_gamma 90
_cell_formula_units_Z 12
_cell_length_a 10.2865(2)
_cell_length_b 23.5155(7)
_cell_length_c 20.9909(4)
_cell_measurement_reflns_used 43909
_cell_measurement_temperature 100(2)
_cell_measurement_theta_max 32.0800
_cell_measurement_theta_min 2.8900
_cell_volume 5077.5(2)
_computing_cell_refinement
;
CrysAlisPro, Agilent Technologies,
Version 1.171.36.32 (release 02-08-2013 CrysAlis171 .NET)
(compiled Aug  2 2013,16:46:58)
;
_computing_data_collection
;
CrysAlisPro, Agilent Technologies,
Version 1.171.36.32 (release 02-08-2013 CrysAlis171 .NET)
(compiled Aug  2 2013,16:46:58)
;
_computing_data_reduction
;
CrysAlisPro, Agilent Technologies,
Version 1.171.36.32 (release 02-08-2013 CrysAlis171 .NET)
(compiled Aug  2 2013,16:46:58)
;
_computing_molecular_graphics 'Olex2 1.5 (Dolomanov et al., 2009)'
_computing_publication_material 'Olex2 1.5 (Dolomanov et al., 2009)'
_computing_structure_refinement 'SHELXL 2014/7 (Sheldrick, 2015)'
_computing_structure_solution 'SHELXT  (Sheldrick, 2015)'
_diffrn_ambient_temperature 100(2)
_diffrn_detector_area_resol_mean 16.2096
_diffrn_measured_fraction_theta_full 0.993
_diffrn_measured_fraction_theta_max 0.995
_diffrn_measurement_details
;
#__ type_ start__ end____ width___ exp.time_
  1 omega  -92.00  -62.00   1.0000   25.0000
omega____ theta____ kappa____ phi______ frames
    -      -25.4311  -57.0000   90.0000 30

#__ type_ start__ end____ width___ exp.time_
  2 omega  -46.00   40.00   1.0000   25.0000
omega____ theta____ kappa____ phi______ frames
    -      -25.4311   57.0000 -180.0000 86

#__ type_ start__ end____ width___ exp.time_
  3 omega  -47.00   41.00   1.0000   25.0000
omega____ theta____ kappa____ phi______ frames
    -      -25.4311   57.0000    0.0000 88

#__ type_ start__ end____ width___ exp.time_
  4 omega  -98.00   17.00   1.0000   25.0000
omega____ theta____ kappa____ phi______ frames
    -      -25.4311  -19.0000 -180.0000 115

#__ type_ start__ end____ width___ exp.time_
  5 omega  -91.00   -7.00   1.0000   25.0000
omega____ theta____ kappa____ phi______ frames
    -      -25.4311  -57.0000  120.0000 84

#__ type_ start__ end____ width___ exp.time_
  6 omega  -60.00  -35.00   1.0000   25.0000
omega____ theta____ kappa____ phi______ frames
    -      -25.4311 -178.0000 -180.0000 25

#__ type_ start__ end____ width___ exp.time_
  7 omega   -7.00   18.00   1.0000   25.0000
omega____ theta____ kappa____ phi______ frames
    -       26.3686   85.0000 -156.0000 25

#__ type_ start__ end____ width___ exp.time_
  8 omega   46.00   82.00   1.0000   25.0000
omega____ theta____ kappa____ phi______ frames
    -       26.3686  178.0000 -180.0000 36

#__ type_ start__ end____ width___ exp.time_
  9 omega   -9.00   19.00   1.0000   25.0000
omega____ theta____ kappa____ phi______ frames
    -       26.3686  -57.0000  -30.0000 28

#__ type_ start__ end____ width___ exp.time_
 10 omega -102.00  -32.00   1.0000   25.0000
omega____ theta____ kappa____ phi______ frames
    -      -25.4311  178.0000  150.0000 70

#__ type_ start__ end____ width___ exp.time_
 11 omega  -94.00   -4.00   1.0000   25.0000
omega____ theta____ kappa____ phi______ frames
    -      -25.4311  -57.0000    0.0000 90

#__ type_ start__ end____ width___ exp.time_
 12 omega -102.00  -32.00   1.0000   25.0000
omega____ theta____ kappa____ phi______ frames
    -      -25.4311  178.0000  -30.0000 70

#__ type_ start__ end____ width___ exp.time_
 13 omega  -94.00   -4.00   1.0000   25.0000
omega____ theta____ kappa____ phi______ frames
    -      -25.4311  -57.0000  -90.0000 90

#__ type_ start__ end____ width___ exp.time_
 14 omega  -41.00    8.00   1.0000   25.0000
omega____ theta____ kappa____ phi______ frames
    -      -25.4311  -85.0000   84.0000 49

#__ type_ start__ end____ width___ exp.time_
 15 omega  -25.00   68.00   1.0000   25.0000
omega____ theta____ kappa____ phi______ frames
    -       26.3686  -99.0000 -120.0000 93

#__ type_ start__ end____ width___ exp.time_
 16 omega   -7.00   41.00   1.0000   25.0000
omega____ theta____ kappa____ phi______ frames
    -       26.3686   85.0000 -156.0000 48

#__ type_ start__ end____ width___ exp.time_
 17 omega  -94.00   -4.00   1.0000   25.0000
omega____ theta____ kappa____ phi______ frames
    -      -25.4311  -57.0000 -180.0000 90

#__ type_ start__ end____ width___ exp.time_
 18 omega    1.00   51.00   1.0000   25.0000
omega____ theta____ kappa____ phi______ frames
    -       26.3686   38.0000  150.0000 50
;
_diffrn_measurement_device_type 'Xcalibur, Eos'
_diffrn_measurement_method '\w scans'
_diffrn_orient_matrix_UB_11 0.0442378000
_diffrn_orient_matrix_UB_12 -0.0217276000
_diffrn_orient_matrix_UB_13 -0.0088472000
_diffrn_orient_matrix_UB_21 0.0516086000
_diffrn_orient_matrix_UB_22 0.0156290000
_diffrn_orient_matrix_UB_23 0.0140147000
_diffrn_orient_matrix_UB_31 -0.0112978000
_diffrn_orient_matrix_UB_32 -0.0139729000
_diffrn_orient_matrix_UB_33 0.0294366000
_diffrn_radiation_monochromator graphite
_diffrn_radiation_type 'Mo K\a'
_diffrn_radiation_wavelength 0.71073
_diffrn_reflns_av_R_equivalents 0.0507
_diffrn_reflns_av_unetI/netI 0.0177
_diffrn_reflns_Laue_measured_fraction_full 0.993
_diffrn_reflns_Laue_measured_fraction_max 0.995
_diffrn_reflns_limit_h_max 14
_diffrn_reflns_limit_h_min -14
_diffrn_reflns_limit_k_max 33
_diffrn_reflns_limit_k_min -33
_diffrn_reflns_limit_l_max 29
_diffrn_reflns_limit_l_min -29
_diffrn_reflns_number 132557
_diffrn_reflns_point_group_measured_fraction_full 0.993
_diffrn_reflns_point_group_measured_fraction_max 0.995
_diffrn_reflns_theta_full 25.242
_diffrn_reflns_theta_max 29.998
_diffrn_reflns_theta_min 2.601
_diffrn_source 'Enhance (Mo) X-ray Source'
_exptl_absorpt_coefficient_mu 11.933
_exptl_absorpt_correction_T_max 1.00000
_exptl_absorpt_correction_T_min 0.44917
_exptl_absorpt_correction_type multi-scan
_exptl_absorpt_process_details
;
CrysAlisPro, Agilent Technologies,
Version 1.171.36.32 (release 02-08-2013 CrysAlis171 .NET)
(compiled Aug  2 2013,16:46:58)
Empirical absorption correction using spherical harmonics,
 implemented in SCALE3 ABSPACK scaling algorithm.
;
_exptl_crystal_colour 'clear yellow'
_exptl_crystal_colour_lustre clear
_exptl_crystal_colour_primary yellow
_exptl_crystal_density_diffrn 2.673
_exptl_crystal_description prism
_exptl_crystal_F_000 3672
_exptl_crystal_size_max 0.18
_exptl_crystal_size_mid 0.12
_exptl_crystal_size_min 0.09
_refine_diff_density_max 3.260
_refine_diff_density_min -4.517
_refine_diff_density_rms 0.455
_refine_ls_extinction_method none
_refine_ls_goodness_of_fit_ref 1.399
_refine_ls_hydrogen_treatment constr
_refine_ls_matrix_type full
_refine_ls_number_parameters 237
_refine_ls_number_reflns 7533
_refine_ls_number_restraints 5
_refine_ls_restrained_S_all 1.399
_refine_ls_R_factor_all 0.0753
_refine_ls_R_factor_gt 0.0740
_refine_ls_shift/su_max 0.000
_refine_ls_shift/su_mean 0.000
_refine_ls_structure_factor_coef Fsqd
_refine_ls_weighting_details 'w=1/[\s^2^(Fo^2^)+420.7271P] where P=(Fo^2^+2Fc^2^)/3'
_refine_ls_weighting_scheme calc
_refine_ls_wR_factor_gt 0.1674
_refine_ls_wR_factor_ref 0.1680
_reflns_Friedel_coverage 0.000
_reflns_number_gt 7331
_reflns_number_total 7533
_reflns_threshold_expression 'I > 2\s(I)'
_cod_data_source_file d3dt02970k3.cif
_cod_data_source_block 10285-13404_pt29
_cod_database_code 7714132
_shelx_shelxl_version_number 2014/7
_chemical_oxdiff_formula 'Pt N2 I2 C16'
_shelx_space_group_comment
;
The symmetry employed for this shelxl refinement is uniquely defined
by the following loop, which should always be used as a source of
symmetry information in preference to the above space-group names.
They are only intended as comments.
;
_shelx_estimated_absorpt_t_max 0.413
_shelx_estimated_absorpt_t_min 0.223
_olex2_refinement_description
;
1. Fixed Uiso
 At 1.2 times of:
  All C(H) groups
2. Restrained distances
 C13A-C12A = C15A-C16A
 1.36 with sigma of 0.02
 C16A-C14A = C13A-C14A
 1.36 with sigma of 0.02
 N2A-C12A
 1.38 with sigma of 0.02
3. Rigid bond restraints
 N2B
 with sigma for 1-2 distances of 0.01 and sigma for 1-3 distances of 0.01
4. Uiso/Uaniso restraints and constraints
Uanis(C2B) = Uanis(C2A)
Uanis(C8A) = Uanis(C8B)
Uanis(C11B) = Uanis(C11A)
Uanis(C9B) = Uanis(C9A)
Uanis(C10B) = Uanis(C10A)
Uanis(N2B) = Uanis(N2A)
Uanis(C13A) = Uanis(C16A)
Uanis(C16A) = Uanis(C13A)
Uanis(C12A) = Uanis(C15A)
Uanis(C2B) = Uanis(C4B)
Uanis(N1B) = Uanis(N1A)
Uanis(C3B) = Uanis(C14A)
Uanis(C5B) = Uanis(C5A)
Uanis(C15A) = Uanis(C12A)
Uanis(C12B) = Uanis(C15A) = Uanis(C12A)
Uanis(C13B) = Uanis(C16A) = Uanis(C13A)
Uanis(C11A) = Uanis(C8A)
5.a Aromatic/amide H refined with riding coordinates:
 C1A(H1A), C2A(H2A), C3A(H3A), C4A(H4A), C7A(H7A), C8A(H8A), C9A(H9A),
 C10A(H10A), C12A(H12A), C13A(H13A), C15A(H15A), C16A(H16A), C1B(H1B), C2B(H2B),
  C3B(H3B), C4B(H4B), C7B(H7B), C8B(H8B), C9B(H9B), C10B(H10B), C12B(H12B),
 C13B(H13B)
;
_olex2_submission_special_instructions 'No special instructions were received'

loop_
_space_group_symop_operation_xyz
'x, y, z'
'-x+1/2, -y+1/2, z+1/2'
'x+1/2, -y, -z+1/2'
'-x, y+1/2, -z'
'-x, -y, -z'
'x-1/2, y-1/2, -z-1/2'
'-x-1/2, y, z-1/2'
'x, -y-1/2, z'

loop_
_atom_site_label
_atom_site_type_symbol
_atom_site_fract_x
_atom_site_fract_y
_atom_site_fract_z
_atom_site_U_iso_or_equiv
_atom_site_adp_type
_atom_site_occupancy
_atom_site_site_symmetry_order
_atom_site_calc_flag
_atom_site_refinement_flags_posn
_atom_site_refinement_flags_adp
_atom_site_refinement_flags_occupancy
_atom_site_disorder_assembly
_atom_site_disorder_group
Pt1A Pt 0.04717(5) 0.07527(2) 0.33079(2) 0.01490(12) Uani 1 1 d . . . . .
I1A I -0.20097(9) 0.05268(4) 0.36412(4) 0.01846(19) Uani 1 1 d . . . . .
I2A I -0.18428(10) 0.06398(4) 0.02299(4) 0.0206(2) Uani 1 1 d . . . . .
N1A N 0.1278(12) 0.0805(6) 0.4185(6) 0.021(2) Uani 1 1 d . . . A 2
N2A N -0.0186(12) 0.0722(5) 0.2403(5) 0.0169(19) Uani 1 1 d D . . . .
C1A C 0.0665(16) 0.0684(7) 0.4738(7) 0.023(3) Uani 1 1 d . . . . .
H1A H -0.0176 0.0539 0.4726 0.027 Uiso 1 1 calc R U . A 2
C2A C 0.1259(17) 0.0772(7) 0.5321(8) 0.026(2) Uani 1 1 d . . . . .
H2A H 0.0793 0.0710 0.5695 0.031 Uiso 1 1 calc R U . . .
C3A C 0.2532(18) 0.0950(7) 0.5355(8) 0.028(4) Uani 1 1 d . . . . .
H3A H 0.2955 0.0987 0.5744 0.034 Uiso 1 1 calc R U . . .
C4A C 0.3149(16) 0.1069(8) 0.4796(8) 0.028(4) Uani 1 1 d . . . . .
H4A H 0.3992 0.1213 0.4805 0.034 Uiso 1 1 calc R U . . .
C5A C 0.2534(14) 0.0980(6) 0.4202(7) 0.017(2) Uani 1 1 d . . . . .
C6A C 0.3116(15) 0.1076(7) 0.3573(8) 0.021(3) Uani 1 1 d . . . . .
C7A C 0.4427(16) 0.1226(7) 0.3481(9) 0.027(3) Uani 1 1 d . . . . .
H7A H 0.4961 0.1299 0.3829 0.032 Uiso 1 1 calc R U . . .
C8A C 0.4915(16) 0.1262(7) 0.2870(8) 0.0231(18) Uani 1 1 d . . . . .
H8A H 0.5778 0.1363 0.2803 0.028 Uiso 1 1 calc R U . . .
C9A C 0.4108(15) 0.1145(8) 0.2353(9) 0.030(3) Uani 1 1 d . . . . .
H9A H 0.4438 0.1171 0.1942 0.036 Uiso 1 1 calc R U . . .
C10A C 0.2803(16) 0.0988(8) 0.2442(8) 0.025(3) Uani 1 1 d . . . . .
H10A H 0.2284 0.0907 0.2091 0.030 Uiso 1 1 calc R U . . .
C11A C 0.2273(15) 0.0952(7) 0.3058(8) 0.0231(18) Uani 1 1 d . . . . .
C12A C 0.012(2) 0.0286(7) 0.2010(8) 0.042(3) Uani 1 1 d D . . . .
H12A H 0.0651 -0.0005 0.2161 0.051 Uiso 1 1 calc R U . . .
C13A C -0.033(2) 0.0260(7) 0.1398(8) 0.038(3) Uani 1 1 d D . . . .
H13A H -0.0096 -0.0042 0.1137 0.045 Uiso 1 1 calc R U . . .
C14A C -0.1123(14) 0.0679(7) 0.1170(6) 0.022(3) Uani 1 1 d D . . . .
C15A C -0.098(2) 0.1137(8) 0.2175(8) 0.042(3) Uani 1 1 d D . . . .
H15A H -0.1217 0.1434 0.2443 0.051 Uiso 1 1 calc R U . . .
C16A C -0.144(2) 0.1131(7) 0.1560(8) 0.038(3) Uani 1 1 d D . . . .
H16A H -0.1949 0.1427 0.1410 0.045 Uiso 1 1 calc R U . . .
Pt1B Pt 0.39954(7) 0.2500 0.10555(3) 0.01412(15) Uani 1 2 d S T P . .
I1B I 0.63184(12) 0.2500 0.16638(6) 0.0199(3) Uani 1 2 d S T P . .
I2B I 0.76286(12) 0.2500 -0.16980(6) 0.0165(2) Uani 1 2 d S T P . .
N1B N 0.2840(18) 0.2500 0.1837(8) 0.021(2) Uani 1 2 d S T P . .
N2B N 0.5033(18) 0.2500 0.0249(8) 0.0169(19) Uani 1 2 d S T P . .
C1B C 0.322(2) 0.2500 0.2438(10) 0.023(4) Uani 1 2 d S T P . .
H1B H 0.4109 0.2500 0.2519 0.027 Uiso 1 2 calc R U P . .
C2B C 0.238(3) 0.2500 0.2958(11) 0.026(2) Uani 1 2 d S T P . .
H2B H 0.2696 0.2500 0.3374 0.031 Uiso 1 2 calc R U P . .
C3B C 0.107(2) 0.2500 0.2828(10) 0.022(3) Uani 1 2 d S T P . .
H3B H 0.0472 0.2500 0.3160 0.026 Uiso 1 2 calc R U P . .
C4B C 0.064(3) 0.2500 0.2198(11) 0.026(2) Uani 1 2 d S T P . .
H4B H -0.0247 0.2500 0.2113 0.031 Uiso 1 2 calc R U P . .
C5B C 0.152(2) 0.2500 0.1697(10) 0.017(2) Uani 1 2 d S T P . .
C6B C 0.120(2) 0.2500 0.1012(10) 0.026(5) Uani 1 2 d S T P . .
C7B C -0.007(2) 0.2500 0.0785(11) 0.042(8) Uani 1 2 d S T P . .
H7B H -0.0765 0.2500 0.1067 0.051 Uiso 1 2 calc R U P . .
C8B C -0.028(2) 0.2500 0.0131(11) 0.0231(18) Uani 1 2 d S T P . .
H8B H -0.1125 0.2500 -0.0030 0.028 Uiso 1 2 calc R U P . .
C9B C 0.076(2) 0.2500 -0.0271(13) 0.030(3) Uani 1 2 d S T P . .
H9B H 0.0607 0.2500 -0.0708 0.036 Uiso 1 2 calc R U P . .
C10B C 0.205(2) 0.2500 -0.0052(11) 0.025(3) Uani 1 2 d S T P . .
H10B H 0.2737 0.2500 -0.0340 0.030 Uiso 1 2 calc R U P . .
C11B C 0.229(2) 0.2500 0.0605(11) 0.0231(18) Uani 1 2 d S T P . .
C12B C 0.541(2) 0.2032(8) -0.0025(10) 0.042(3) Uani 1 1 d . . . . .
H12B H 0.5190 0.1688 0.0166 0.051 Uiso 1 1 calc R U . . .
C13B C 0.612(2) 0.2020(7) -0.0590(9) 0.038(3) Uani 1 1 d . . . . .
H13B H 0.6303 0.1672 -0.0778 0.045 Uiso 1 1 calc R U . . .
C14B C 0.6538(18) 0.2500 -0.0870(9) 0.012(3) Uiso 1 2 d S . P . .

loop_
_atom_site_aniso_label
_atom_site_aniso_U_11
_atom_site_aniso_U_22
_atom_site_aniso_U_33
_atom_site_aniso_U_23
_atom_site_aniso_U_13
_atom_site_aniso_U_12
Pt1A 0.0142(2) 0.0194(2) 0.0111(2) -0.00213(19) -0.00065(17) -0.00276(19)
I1A 0.0144(4) 0.0283(5) 0.0126(4) -0.0006(3) -0.0002(3) -0.0028(4)
I2A 0.0217(4) 0.0263(5) 0.0139(4) -0.0012(3) -0.0036(3) -0.0016(4)
N1A 0.016(5) 0.035(6) 0.011(4) -0.001(5) -0.004(4) 0.010(5)
N2A 0.018(5) 0.020(5) 0.012(4) -0.005(4) 0.007(4) -0.004(5)
C1A 0.026(7) 0.029(8) 0.014(6) -0.001(6) -0.001(6) -0.014(6)
C2A 0.033(6) 0.026(6) 0.019(5) -0.015(6) 0.003(5) 0.010(7)
C3A 0.034(9) 0.026(8) 0.024(7) 0.000(6) -0.011(7) 0.007(7)
C4A 0.019(7) 0.032(9) 0.033(8) -0.003(7) -0.020(7) 0.006(7)
C5A 0.017(5) 0.013(5) 0.022(5) -0.002(5) 0.006(4) 0.003(5)
C6A 0.015(6) 0.018(7) 0.031(8) -0.003(6) 0.004(6) 0.003(5)
C7A 0.021(7) 0.027(8) 0.032(8) 0.003(7) -0.004(6) -0.013(6)
C8A 0.018(4) 0.024(4) 0.027(4) -0.007(4) -0.008(3) -0.008(4)
C9A 0.013(6) 0.045(9) 0.031(7) -0.001(8) -0.002(5) -0.014(7)
C10A 0.019(6) 0.036(7) 0.019(6) -0.007(6) 0.005(5) -0.007(6)
C11A 0.018(4) 0.024(4) 0.027(4) -0.007(4) -0.008(3) -0.008(4)
C12A 0.070(9) 0.023(5) 0.034(6) -0.010(4) 0.024(6) -0.009(5)
C13A 0.064(8) 0.018(4) 0.032(5) -0.004(4) 0.019(5) 0.004(5)
C14A 0.016(5) 0.038(7) 0.012(5) 0.000(6) 0.001(4) 0.007(6)
C15A 0.070(9) 0.023(5) 0.034(6) -0.010(4) 0.024(6) -0.009(5)
C16A 0.064(8) 0.018(4) 0.032(5) -0.004(4) 0.019(5) 0.004(5)
Pt1B 0.0073(3) 0.0269(4) 0.0082(3) 0.000 0.0013(2) 0.000
I1B 0.0083(5) 0.0401(8) 0.0112(5) 0.000 -0.0001(4) 0.000
I2B 0.0126(5) 0.0256(6) 0.0113(5) 0.000 0.0039(4) 0.000
N1B 0.016(5) 0.035(6) 0.011(4) -0.001(5) -0.004(4) 0.010(5)
N2B 0.018(5) 0.020(5) 0.012(4) -0.005(4) 0.007(4) -0.004(5)
C1B 0.010(8) 0.041(13) 0.018(9) 0.000 0.001(7) 0.000
C2B 0.033(6) 0.026(6) 0.019(5) -0.015(6) 0.003(5) 0.010(7)
C3B 0.016(5) 0.038(7) 0.012(5) 0.000(6) 0.001(4) 0.007(6)
C4B 0.033(6) 0.026(6) 0.019(5) -0.015(6) 0.003(5) 0.010(7)
C5B 0.017(5) 0.013(5) 0.022(5) -0.002(5) 0.006(4) 0.003(5)
C6B 0.022(11) 0.050(15) 0.007(8) 0.000 0.003(8) 0.000
C7B 0.010(10) 0.11(3) 0.011(9) 0.000 0.001(8) 0.000
C8B 0.018(4) 0.024(4) 0.027(4) -0.007(4) -0.008(3) -0.008(4)
C9B 0.013(6) 0.045(9) 0.031(7) -0.001(8) -0.002(5) -0.014(7)
C10B 0.019(6) 0.036(7) 0.019(6) -0.007(6) 0.005(5) -0.007(6)
C11B 0.018(4) 0.024(4) 0.027(4) -0.007(4) -0.008(3) -0.008(4)
C12B 0.070(9) 0.023(5) 0.034(6) -0.010(4) 0.024(6) -0.009(5)
C13B 0.064(8) 0.018(4) 0.032(5) -0.004(4) 0.019(5) 0.004(5)

loop_
_atom_type_symbol
_atom_type_description
_atom_type_scat_dispersion_real
_atom_type_scat_dispersion_imag
_atom_type_scat_source
C C 0.0033 0.0016 'International Tables Vol C Tables 4.2.6.8 and 6.1.1.4'
H H 0.0000 0.0000 'International Tables Vol C Tables 4.2.6.8 and 6.1.1.4'
I I -0.4742 1.8119 'International Tables Vol C Tables 4.2.6.8 and 6.1.1.4'
N N 0.0061 0.0033 'International Tables Vol C Tables 4.2.6.8 and 6.1.1.4'
Pt Pt -1.7033 8.3905 'International Tables Vol C Tables 4.2.6.8 and 6.1.1.4'

loop_
_geom_angle_atom_site_label_1
_geom_angle_atom_site_label_2
_geom_angle_atom_site_label_3
_geom_angle
_geom_angle_site_symmetry_1
_geom_angle_site_symmetry_3
_geom_angle_publ_flag
N1A Pt1A I1A 99.4(4) . . ?
N2A Pt1A I1A 85.4(3) . . ?
N2A Pt1A N1A 175.1(5) . . ?
C11A Pt1A I1A 177.6(5) . . ?
C11A Pt1A N1A 80.9(6) . . ?
C11A Pt1A N2A 94.2(6) . . ?
C1A N1A Pt1A 125.3(11) . . ?
C1A N1A C5A 119.0(13) . . ?
C5A N1A Pt1A 115.7(10) . . ?
C12A N2A Pt1A 121.5(12) . . ?
C12A N2A C15A 118.0(15) . . ?
C15A N2A Pt1A 120.5(10) . . ?
N1A C1A H1A 119.2 . . ?
N1A C1A C2A 121.5(15) . . ?
C2A C1A H1A 119.2 . . ?
C1A C2A H2A 119.6 . . ?
C3A C2A C1A 120.7(16) . . ?
C3A C2A H2A 119.6 . . ?
C2A C3A H3A 121.3 . . ?
C4A C3A C2A 117.4(15) . . ?
C4A C3A H3A 121.3 . . ?
C3A C4A H4A 119.3 . . ?
C3A C4A C5A 121.3(16) . . ?
C5A C4A H4A 119.3 . . ?
N1A C5A C4A 119.7(14) . . ?
N1A C5A C6A 114.3(13) . . ?
C4A C5A C6A 126.0(15) . . ?
C7A C6A C5A 123.6(15) . . ?
C7A C6A C11A 122.2(16) . . ?
C11A C6A C5A 113.9(14) . . ?
C6A C7A H7A 120.3 . . ?
C8A C7A C6A 119.5(15) . . ?
C8A C7A H7A 120.3 . . ?
C7A C8A H8A 120.2 . . ?
C7A C8A C9A 119.7(15) . . ?
C9A C8A H8A 120.2 . . ?
C8A C9A H9A 119.4 . . ?
C8A C9A C10A 121.1(16) . . ?
C10A C9A H9A 119.4 . . ?
C9A C10A H10A 119.7 . . ?
C9A C10A C11A 120.6(15) . . ?
C11A C10A H10A 119.7 . . ?
C6A C11A Pt1A 114.8(12) . . ?
C10A C11A Pt1A 128.3(11) . . ?
C10A C11A C6A 116.9(14) . . ?
N2A C12A H12A 119.1 . . ?
N2A C12A C13A 121.8(18) . . ?
C13A C12A H12A 119.1 . . ?
C12A C13A H13A 120.0 . . ?
C14A C13A C12A 120.0(16) . . ?
C14A C13A H13A 120.0 . . ?
C13A C14A I2A 120.4(11) . . ?
C13A C14A C16A 119.1(15) . . ?
C16A C14A I2A 120.5(11) . . ?
N2A C15A H15A 119.0 . . ?
N2A C15A C16A 122.0(16) . . ?
C16A C15A H15A 119.0 . . ?
C14A C16A H16A 120.4 . . ?
C15A C16A C14A 119.1(17) . . ?
C15A C16A H16A 120.4 . . ?
N1B Pt1B I1B 97.8(5) . . ?
N2B Pt1B I1B 85.9(5) . . ?
N2B Pt1B N1B 176.3(7) . . ?
C11B Pt1B I1B 179.8(7) . . ?
C11B Pt1B N1B 82.4(9) . . ?
C11B Pt1B N2B 94.0(9) . . ?
C1B N1B Pt1B 126.9(15) . . ?
C1B N1B C5B 119.4(19) . . ?
C5B N1B Pt1B 113.7(13) . . ?
C12B N2B Pt1B 122.1(11) 8_565 . ?
C12B N2B Pt1B 122.1(11) . . ?
C12B N2B C12B 116(2) 8_565 . ?
N1B C1B H1B 117.7 . . ?
N1B C1B C2B 125(2) . . ?
C2B C1B H1B 117.7 . . ?
C1B C2B H2B 121.6 . . ?
C3B C2B C1B 117(2) . . ?
C3B C2B H2B 121.6 . . ?
C2B C3B H3B 120.1 . . ?
C2B C3B C4B 120(2) . . ?
C4B C3B H3B 120.1 . . ?
C3B C4B H4B 119.6 . . ?
C5B C4B C3B 121(2) . . ?
C5B C4B H4B 119.6 . . ?
N1B C5B C6B 115.0(18) . . ?
C4B C5B N1B 118(2) . . ?
C4B C5B C6B 127(2) . . ?
C7B C6B C5B 123(2) . . ?
C7B C6B C11B 122(2) . . ?
C11B C6B C5B 115(2) . . ?
C6B C7B H7B 120.4 . . ?
C6B C7B C8B 119(2) . . ?
C8B C7B H7B 120.4 . . ?
C7B C8B H8B 120.4 . . ?
C9B C8B C7B 119(2) . . ?
C9B C8B H8B 120.4 . . ?
C8B C9B H9B 118.7 . . ?
C8B C9B C10B 123(2) . . ?
C10B C9B H9B 118.7 . . ?
C9B C10B H10B 120.4 . . ?
C11B C10B C9B 119(2) . . ?
C11B C10B H10B 120.4 . . ?
C6B C11B Pt1B 114.2(17) . . ?
C10B C11B Pt1B 128.3(18) . . ?
C10B C11B C6B 117(2) . . ?
N2B C12B H12B 118.4 . . ?
N2B C12B C13B 123.3(18) . . ?
C13B C12B H12B 118.4 . . ?
C12B C13B H13B 119.2 . . ?
C14B C13B C12B 121.7(17) . . ?
C14B C13B H13B 119.2 . . ?
C13B C14B I2B 122.9(10) 8_565 . ?
C13B C14B I2B 122.9(10) . . ?
C13B C14B C13B 114(2) . 8_565 ?

loop_
_geom_bond_atom_site_label_1
_geom_bond_atom_site_label_2
_geom_bond_distance
_geom_bond_site_symmetry_2
_geom_bond_publ_flag
Pt1A I1A 2.6993(10) . ?
Pt1A N1A 2.022(12) . ?
Pt1A N2A 2.018(12) . ?
Pt1A C11A 1.982(16) . ?
I2A C14A 2.109(13) . ?
N1A C1A 1.352(19) . ?
N1A C5A 1.357(19) . ?
N2A C12A 1.353(14) . ?
N2A C15A 1.36(2) . ?
C1A H1A 0.9300 . ?
C1A C2A 1.38(2) . ?
C2A H2A 0.9300 . ?
C2A C3A 1.38(3) . ?
C3A H3A 0.9300 . ?
C3A C4A 1.36(3) . ?
C4A H4A 0.9300 . ?
C4A C5A 1.41(2) . ?
C5A C6A 1.47(2) . ?
C6A C7A 1.41(2) . ?
C6A C11A 1.42(2) . ?
C7A H7A 0.9300 . ?
C7A C8A 1.38(2) . ?
C8A H8A 0.9300 . ?
C8A C9A 1.39(2) . ?
C9A H9A 0.9300 . ?
C9A C10A 1.40(2) . ?
C10A H10A 0.9300 . ?
C10A C11A 1.41(2) . ?
C12A H12A 0.9300 . ?
C12A C13A 1.368(17) . ?
C13A H13A 0.9300 . ?
C13A C14A 1.366(16) . ?
C14A C16A 1.380(15) . ?
C15A H15A 0.9300 . ?
C15A C16A 1.373(17) . ?
C16A H16A 0.9300 . ?
Pt1B I1B 2.7094(14) . ?
Pt1B N1B 2.026(18) . ?
Pt1B N2B 2.002(16) . ?
Pt1B C11B 2.00(2) . ?
I2B C14B 2.069(19) . ?
N1B C1B 1.32(3) . ?
N1B C5B 1.39(3) . ?
N2B C12B 1.30(2) . ?
N2B C12B 1.30(2) 8_565 ?
C1B H1B 0.9300 . ?
C1B C2B 1.39(3) . ?
C2B H2B 0.9300 . ?
C2B C3B 1.38(3) . ?
C3B H3B 0.9300 . ?
C3B C4B 1.39(3) . ?
C4B H4B 0.9300 . ?
C4B C5B 1.39(3) . ?
C5B C6B 1.47(3) . ?
C6B C7B 1.39(3) . ?
C6B C11B 1.40(3) . ?
C7B H7B 0.9300 . ?
C7B C8B 1.39(3) . ?
C8B H8B 0.9300 . ?
C8B C9B 1.36(3) . ?
C9B H9B 0.9300 . ?
C9B C10B 1.41(3) . ?
C10B H10B 0.9300 . ?
C10B C11B 1.40(3) . ?
C12B H12B 0.9300 . ?
C12B C13B 1.39(3) . ?
C13B H13B 0.9300 . ?
C13B C14B 1.34(2) . ?
C14B C13B 1.34(2) 8_565 ?

loop_
_geom_torsion_atom_site_label_1
_geom_torsion_atom_site_label_2
_geom_torsion_atom_site_label_3
_geom_torsion_atom_site_label_4
_geom_torsion
_geom_torsion_site_symmetry_1
_geom_torsion_site_symmetry_2
_geom_torsion_site_symmetry_3
_geom_torsion_site_symmetry_4
_geom_torsion_publ_flag
Pt1A N1A C1A C2A -175.1(13) . . . . ?
Pt1A N1A C5A C4A 175.4(11) . . . . ?
Pt1A N1A C5A C6A -2.9(17) . . . . ?
Pt1A N2A C12A C13A 179.5(15) . . . . ?
Pt1A N2A C15A C16A 179.6(15) . . . . ?
I2A C14A C16A C15A 178.4(15) . . . . ?
N1A C1A C2A C3A -4(3) . . . . ?
N1A C5A C6A C7A -176.0(15) . . . . ?
N1A C5A C6A C11A -1.8(19) . . . . ?
N2A C12A C13A C14A -1(3) . . . . ?
N2A C15A C16A C14A 2(3) . . . . ?
C1A N1A C5A C4A -4(2) . . . . ?
C1A N1A C5A C6A 177.6(14) . . . . ?
C1A C2A C3A C4A 4(3) . . . . ?
C2A C3A C4A C5A -4(3) . . . . ?
C3A C4A C5A N1A 4(2) . . . . ?
C3A C4A C5A C6A -177.9(16) . . . . ?
C4A C5A C6A C7A 6(2) . . . . ?
C4A C5A C6A C11A -180.0(16) . . . . ?
C5A N1A C1A C2A 4(2) . . . . ?
C5A C6A C7A C8A 174.7(15) . . . . ?
C5A C6A C11A Pt1A 5.7(18) . . . . ?
C5A C6A C11A C10A -174.7(15) . . . . ?
C6A C7A C8A C9A -1(3) . . . . ?
C7A C6A C11A Pt1A 180.0(13) . . . . ?
C7A C6A C11A C10A 0(2) . . . . ?
C7A C8A C9A C10A 0(3) . . . . ?
C8A C9A C10A C11A 1(3) . . . . ?
C9A C10A C11A Pt1A 179.0(14) . . . . ?
C9A C10A C11A C6A 0(3) . . . . ?
C11A C6A C7A C8A 1(3) . . . . ?
C12A N2A C15A C16A -2(3) . . . . ?
C12A C13A C14A I2A -179.2(15) . . . . ?
C12A C13A C14A C16A 1(3) . . . . ?
C13A C14A C16A C15A -2(3) . . . . ?
C15A N2A C12A C13A 1(3) . . . . ?
Pt1B N1B C1B C2B 180.000(3) . . . . ?
Pt1B N1B C5B C4B 180.000(2) . . . . ?
Pt1B N1B C5B C6B 0.000(2) . . . . ?
Pt1B N2B C12B C13B 179.2(18) . . . . ?
N1B C1B C2B C3B 0.000(4) . . . . ?
N1B C5B C6B C7B 180.000(2) . . . . ?
N1B C5B C6B C11B 0.000(2) . . . . ?
N2B C12B C13B C14B 4(4) . . . . ?
C1B N1B C5B C4B 0.000(2) . . . . ?
C1B N1B C5B C6B 180.000(2) . . . . ?
C1B C2B C3B C4B 0.000(4) . . . . ?
C2B C3B C4B C5B 0.000(4) . . . . ?
C3B C4B C5B N1B 0.000(3) . . . . ?
C3B C4B C5B C6B 180.000(3) . . . . ?
C4B C5B C6B C7B 0.000(2) . . . . ?
C4B C5B C6B C11B 180.000(2) . . . . ?
C5B N1B C1B C2B 0.000(4) . . . . ?
C5B C6B C7B C8B 180.000(2) . . . . ?
C5B C6B C11B Pt1B 0.000(1) . . . . ?
C5B C6B C11B C10B 180.000(1) . . . . ?
C6B C7B C8B C9B 0.000(1) . . . . ?
C7B C6B C11B Pt1B 180.000(1) . . . . ?
C7B C6B C11B C10B 0.000(1) . . . . ?
C7B C8B C9B C10B 0.000(1) . . . . ?
C8B C9B C10B C11B 0.000(1) . . . . ?
C9B C10B C11B Pt1B 180.0 . . . . ?
C9B C10B C11B C6B 0.000(1) . . . . ?
C11B C6B C7B C8B 0.000(1) . . . . ?
C12B N2B C12B C13B -3(4) 8_565 . . . ?
C12B C13B C14B I2B 178.6(18) . . . . ?
C12B C13B C14B C13B -6(4) . . . 8_565 ?
